data_7234904
loop_
_publ_author_name
'Qiuhua Zhu'
'Weijie Yang'
'Sichao Zheng'
'Herman H. Y. Sung'
'Ian D. Williams'
'Shuwen Liu'
'Ben Zhong Tang'

_publ_section_title
;
 Reversible thermo-stimulus solid-state fluorescence-colour/on-off
 switching and uses as sensitive fluorescent thermometers in different
 temperature ranges
;
_journal_name_full 'Journal of Materials Chemistry C'
_journal_page_first 7383
_journal_page_last 7386
_journal_paper_doi 10.1039/C6TC01887D
_journal_volume 4
_journal_year 2016
_chemical_formula_sum 'C28 H28 N2 O4'
_chemical_formula_weight 456.52
_space_group_IT_number 14
_space_group_name_Hall '-P 2yn'
_space_group_name_H-M_alt 'P 1 21/n 1'
_symmetry_cell_setting monoclinic
_symmetry_space_group_name_H-M 'P 1 21/n 1'
_atom_sites_solution_hydrogens geom
_atom_sites_solution_primary direct
_atom_sites_solution_secondary difmap
_cell_angle_alpha 90.00
_cell_angle_beta 110.134(2)
_cell_angle_gamma 90.00
_cell_formula_units_Z 4
_cell_length_a 9.65524(16)
_cell_length_b 26.2814(3)
_cell_length_c 9.90428(18)
_cell_measurement_reflns_used 327
_cell_measurement_temperature 150(2)
_cell_measurement_theta_max 67
_cell_measurement_theta_min 5.05
_cell_volume 2359.66(7)
_computing_structure_refinement 'SHELXL-97 (Sheldrick, 1997)'
_computing_structure_solution 'SHELXS-97 (Sheldrick, 1990)'
_diffrn_ambient_temperature 150(2)
_diffrn_measured_fraction_theta_full 0.998
_diffrn_measured_fraction_theta_max 0.998
_diffrn_measurement_device_type CCD
_diffrn_radiation_monochromator graphite
_diffrn_radiation_source 'fine-focus sealed tube'
_diffrn_radiation_type CuK\a
_diffrn_radiation_wavelength 1.54184
_diffrn_reflns_av_R_equivalents 0.0229
_diffrn_reflns_av_sigmaI/netI 0.0228
_diffrn_reflns_limit_h_max 10
_diffrn_reflns_limit_h_min -11
_diffrn_reflns_limit_k_max 31
_diffrn_reflns_limit_k_min -31
_diffrn_reflns_limit_l_max 9
_diffrn_reflns_limit_l_min -11
_diffrn_reflns_number 12628
_diffrn_reflns_theta_full 67.00
_diffrn_reflns_theta_max 67.00
_diffrn_reflns_theta_min 5.05
_exptl_absorpt_coefficient_mu 0.695
_exptl_absorpt_correction_T_max 0.8852
_exptl_absorpt_correction_T_min 0.8622
_exptl_absorpt_correction_type multi-scan
_exptl_absorpt_process_details sadabs
_exptl_crystal_colour colorless
_exptl_crystal_density_diffrn 1.285
_exptl_crystal_density_method 'not measured'
_exptl_crystal_description block
_exptl_crystal_F_000 968
_exptl_crystal_size_max 0.22
_exptl_crystal_size_mid 0.20
_exptl_crystal_size_min 0.18
_refine_diff_density_max 0.188
_refine_diff_density_min -0.200
_refine_diff_density_rms 0.041
_refine_ls_extinction_method none
_refine_ls_goodness_of_fit_ref 1.060
_refine_ls_hydrogen_treatment mixed
_refine_ls_matrix_type full
_refine_ls_number_parameters 327
_refine_ls_number_reflns 4205
_refine_ls_number_restraints 54
_refine_ls_restrained_S_all 1.060
_refine_ls_R_factor_all 0.0424
_refine_ls_R_factor_gt 0.0356
_refine_ls_shift/su_max 0.000
_refine_ls_shift/su_mean 0.000
_refine_ls_structure_factor_coef Fsqd
_refine_ls_weighting_details 'calc w=1/[\s^2^(Fo^2^)+(0.0451P)^2^+0.4657P] where P=(Fo^2^+2Fc^2^)/3'
_refine_ls_weighting_scheme calc
_refine_ls_wR_factor_gt 0.0874
_refine_ls_wR_factor_ref 0.0912
_reflns_number_gt 3638
_reflns_number_total 4205
_reflns_threshold_expression >2sigma(I)
_cod_data_source_file J-Mater-Chem-C-2016-4-7383.cif
_cod_data_source_block 2
_cod_depositor_comments
;
The following automatic conversions were performed:

data item '_symmetry_cell_setting' value 'Monoclinic' was changed to
'monoclinic' in accordance with the built-in table derived from the
CIF Core dictionary named 'cif_core.dic' version 2.4.5 last updated
on 2014-11-21.

Automatic conversion script
Id: cif_fix_values 6909 2019-04-08 15:41:33Z antanas 
;
_cod_original_sg_symbol_H-M P21/n
_cod_database_code 7234904

loop_
_symmetry_equiv_pos_as_xyz
'x, y, z'
'-x+1/2, y+1/2, -z+1/2'
'-x, -y, -z'
'x-1/2, -y-1/2, z-1/2'

loop_
_atom_site_label
_atom_site_type_symbol
_atom_site_fract_x
_atom_site_fract_y
_atom_site_fract_z
_atom_site_U_iso_or_equiv
_atom_site_adp_type
_atom_site_occupancy
_atom_site_symmetry_multiplicity
_atom_site_calc_flag
_atom_site_refinement_flags
_atom_site_disorder_assembly
_atom_site_disorder_group
C30 C 0.44385(14) 0.16864(5) 0.18855(14) 0.0254(3) Uani 1 1 d . A .
O33 O 0.40758(11) 0.21171(4) 0.23871(11) 0.0338(2) Uani 1 1 d U . .
C33A C 0.3145(6) 0.24731(17) 0.1393(6) 0.0367(9) Uani 0.726(13) 1 d PU A 1
H33A H 0.3366 0.2470 0.0488 0.044 Uiso 0.726(13) 1 calc PR A 1
H33B H 0.3335 0.2820 0.1803 0.044 Uiso 0.726(13) 1 calc PR A 1
C34A C 0.1534(4) 0.2335(3) 0.1079(8) 0.0716(17) Uani 0.726(13) 1 d PU A 1
H34A H 0.0902 0.2591 0.0439 0.107 Uiso 0.726(13) 1 calc PR A 1
H34B H 0.1329 0.2324 0.1981 0.107 Uiso 0.726(13) 1 calc PR A 1
H34C H 0.1333 0.2001 0.0613 0.107 Uiso 0.726(13) 1 calc PR A 1
C33B C 0.2758(16) 0.2372(6) 0.1101(17) 0.047(2) Uani 0.274(13) 1 d PU A 2
H33C H 0.3135 0.2664 0.0698 0.057 Uiso 0.274(13) 1 calc PR A 2
H33D H 0.2333 0.2120 0.0323 0.057 Uiso 0.274(13) 1 calc PR A 2
C34B C 0.1663(12) 0.2538(5) 0.1657(14) 0.050(2) Uani 0.274(13) 1 d PU A 2
H34D H 0.0875 0.2713 0.0899 0.076 Uiso 0.274(13) 1 calc PR A 2
H34E H 0.2106 0.2773 0.2460 0.076 Uiso 0.274(13) 1 calc PR A 2
H34F H 0.1252 0.2244 0.1997 0.076 Uiso 0.274(13) 1 calc PR A 2
O26 O 0.67315(10) 0.21656(4) 0.18284(10) 0.0307(2) Uani 1 1 d . . .
O29 O 0.89879(10) 0.20463(4) 0.34817(11) 0.0323(2) Uani 1 1 d . . .
N1 N 0.50888(11) 0.09477(4) 0.34547(11) 0.0219(2) Uani 1 1 d . A .
O34 O 0.39319(11) 0.15287(4) 0.06786(10) 0.0355(2) Uani 1 1 d . . .
N3 N 0.74176(11) 0.08364(4) 0.53602(11) 0.0225(2) Uani 1 1 d . A .
C5 C 0.70461(14) 0.15170(5) 0.35496(13) 0.0227(3) Uani 1 1 d . A .
C25 C 0.76910(14) 0.19339(5) 0.29806(14) 0.0235(3) Uani 1 1 d . . .
C8 C 0.26296(14) 0.11995(5) 0.33710(14) 0.0264(3) Uani 1 1 d . A .
H8 H 0.3017 0.1513 0.3820 0.032 Uiso 1 1 calc R . .
C6 C 0.55947(13) 0.13907(4) 0.30541(13) 0.0218(3) Uani 1 1 d . . .
C14 C 0.58101(15) 0.09642(5) 0.68202(14) 0.0289(3) Uani 1 1 d . A .
H14 H 0.4975 0.0845 0.6054 0.035 Uiso 1 1 calc R . .
C4 C 0.81503(13) 0.11940(5) 0.46839(13) 0.0235(3) Uani 1 1 d . . .
H4A H 0.8760 0.1001 0.4236 0.028 Uiso 1 1 calc R A .
H4B H 0.8815 0.1418 0.5431 0.028 Uiso 1 1 calc R . .
C20 C 0.63594(14) 0.03227(5) 0.18360(14) 0.0258(3) Uani 1 1 d . . .
H20 H 0.5674 0.0584 0.1389 0.031 Uiso 1 1 calc R . .
C2 C 0.62207(13) 0.05782(4) 0.42744(13) 0.0217(3) Uani 1 1 d . . .
H2 H 0.5749 0.0342 0.4779 0.026 Uiso 1 1 calc R A .
C19 C 0.68162(13) 0.02580(5) 0.33113(13) 0.0229(3) Uani 1 1 d . A .
C12 C 0.30052(14) 0.03669(5) 0.25428(13) 0.0248(3) Uani 1 1 d . A .
H12 H 0.3646 0.0112 0.2412 0.030 Uiso 1 1 calc R . .
C18 C 0.83740(16) 0.11817(5) 0.77742(15) 0.0306(3) Uani 1 1 d . A .
H18 H 0.9314 0.1207 0.7670 0.037 Uiso 1 1 calc R . .
C7 C 0.35679(13) 0.08381(5) 0.31233(13) 0.0217(2) Uani 1 1 d . . .
C13 C 0.71679(14) 0.10017(4) 0.66289(13) 0.0242(3) Uani 1 1 d . . .
C11 C 0.15057(15) 0.02710(5) 0.21568(15) 0.0306(3) Uani 1 1 d . . .
H11 H 0.1121 -0.0050 0.1761 0.037 Uiso 1 1 calc R A .
C24 C 0.78270(15) -0.01249(5) 0.39497(15) 0.0294(3) Uani 1 1 d . . .
H24 H 0.8159 -0.0169 0.4963 0.035 Uiso 1 1 calc R A .
C9 C 0.11319(15) 0.11028(5) 0.29638(16) 0.0325(3) Uani 1 1 d . . .
H9 H 0.0491 0.1354 0.3109 0.039 Uiso 1 1 calc R A .
C27 C 0.72687(17) 0.25854(5) 0.11924(16) 0.0359(3) Uani 1 1 d . . .
H27A H 0.6666 0.2613 0.0160 0.043 Uiso 1 1 calc R . .
H27B H 0.8302 0.2519 0.1268 0.043 Uiso 1 1 calc R . .
C21 C 0.69009(14) 0.00065(5) 0.10046(14) 0.0303(3) Uani 1 1 d . A .
H21 H 0.6593 0.0057 -0.0006 0.036 Uiso 1 1 calc R . .
C22 C 0.78817(15) -0.03793(5) 0.16352(15) 0.0319(3) Uani 1 1 d . . .
H22 H 0.8230 -0.0599 0.1061 0.038 Uiso 1 1 calc R A .
C23 C 0.83524(16) -0.04419(5) 0.31159(16) 0.0349(3) Uani 1 1 d . A .
H23 H 0.9038 -0.0703 0.3560 0.042 Uiso 1 1 calc R . .
C10 C 0.05635(14) 0.06412(6) 0.23458(15) 0.0334(3) Uani 1 1 d . A .
H10 H -0.0467 0.0578 0.2052 0.040 Uiso 1 1 calc R . .
C17 C 0.82095(19) 0.13232(6) 0.90619(16) 0.0406(4) Uani 1 1 d . . .
H17 H 0.9036 0.1448 0.9827 0.049 Uiso 1 1 calc R A .
C15 C 0.56627(17) 0.10995(5) 0.81254(16) 0.0361(3) Uani 1 1 d . . .
H15 H 0.4734 0.1064 0.8248 0.043 Uiso 1 1 calc R A .
C16 C 0.6853(2) 0.12839(6) 0.92401(16) 0.0420(4) Uani 1 1 d . A .
H16 H 0.6744 0.1383 1.0121 0.050 Uiso 1 1 calc R . .
C28 C 0.7193(2) 0.30749(6) 0.1936(2) 0.0510(4) Uani 1 1 d . . .
H28A H 0.7440 0.3358 0.1416 0.076 Uiso 1 1 calc R . .
H28B H 0.7897 0.3065 0.2923 0.076 Uiso 1 1 calc R . .
H28C H 0.6193 0.3122 0.1955 0.076 Uiso 1 1 calc R . .

loop_
_atom_site_aniso_label
_atom_site_aniso_U_11
_atom_site_aniso_U_22
_atom_site_aniso_U_33
_atom_site_aniso_U_23
_atom_site_aniso_U_13
_atom_site_aniso_U_12
C30 0.0218(6) 0.0261(6) 0.0299(7) 0.0053(5) 0.0110(5) 0.0003(5)
O33 0.0368(5) 0.0266(5) 0.0435(6) 0.0105(4) 0.0209(5) 0.0110(4)
C33A 0.032(2) 0.0298(15) 0.049(2) 0.0170(13) 0.0146(16) 0.0096(12)
C34A 0.0329(16) 0.077(3) 0.100(4) 0.051(3) 0.016(2) 0.0188(19)
C33B 0.040(5) 0.048(5) 0.052(5) 0.026(4) 0.014(4) 0.023(4)
C34B 0.040(4) 0.043(5) 0.069(6) 0.017(4) 0.020(4) 0.009(3)
O26 0.0301(5) 0.0297(5) 0.0319(5) 0.0086(4) 0.0100(4) -0.0030(4)
O29 0.0256(5) 0.0305(5) 0.0412(6) 0.0025(4) 0.0119(4) -0.0038(4)
N1 0.0199(5) 0.0209(5) 0.0248(5) 0.0025(4) 0.0076(4) 0.0012(4)
O34 0.0345(5) 0.0408(5) 0.0269(5) 0.0059(4) 0.0052(4) -0.0012(4)
N3 0.0234(5) 0.0226(5) 0.0214(5) -0.0004(4) 0.0078(4) -0.0007(4)
C5 0.0250(6) 0.0221(6) 0.0222(6) -0.0016(5) 0.0097(5) 0.0007(5)
C25 0.0253(6) 0.0217(6) 0.0254(6) -0.0030(5) 0.0111(5) 0.0007(5)
C8 0.0279(7) 0.0237(6) 0.0305(7) 0.0024(5) 0.0137(5) 0.0008(5)
C6 0.0251(6) 0.0202(6) 0.0222(6) -0.0011(5) 0.0110(5) 0.0016(5)
C14 0.0337(7) 0.0272(6) 0.0266(7) 0.0003(5) 0.0114(6) 0.0020(5)
C4 0.0224(6) 0.0245(6) 0.0233(6) -0.0002(5) 0.0075(5) -0.0006(5)
C20 0.0220(6) 0.0290(6) 0.0248(6) -0.0004(5) 0.0059(5) 0.0008(5)
C2 0.0213(6) 0.0208(6) 0.0222(6) 0.0025(5) 0.0064(5) 0.0015(5)
C19 0.0216(6) 0.0219(6) 0.0248(6) -0.0017(5) 0.0076(5) -0.0019(5)
C12 0.0284(6) 0.0249(6) 0.0222(6) -0.0001(5) 0.0100(5) 0.0001(5)
C18 0.0335(7) 0.0310(7) 0.0257(7) -0.0005(5) 0.0082(6) -0.0004(5)
C7 0.0213(6) 0.0249(6) 0.0190(6) 0.0039(5) 0.0072(5) 0.0006(5)
C13 0.0318(7) 0.0186(6) 0.0219(6) 0.0020(5) 0.0088(5) 0.0038(5)
C11 0.0311(7) 0.0320(7) 0.0267(7) 0.0012(5) 0.0074(5) -0.0076(5)
C24 0.0327(7) 0.0290(7) 0.0256(7) 0.0022(5) 0.0087(6) 0.0056(5)
C9 0.0257(7) 0.0337(7) 0.0414(8) 0.0109(6) 0.0158(6) 0.0073(5)
C27 0.0384(8) 0.0342(7) 0.0369(8) 0.0107(6) 0.0151(6) -0.0038(6)
C21 0.0269(7) 0.0395(7) 0.0237(7) -0.0062(5) 0.0078(5) -0.0022(6)
C22 0.0294(7) 0.0337(7) 0.0340(7) -0.0112(6) 0.0127(6) -0.0004(6)
C23 0.0367(8) 0.0301(7) 0.0371(8) 0.0001(6) 0.0115(6) 0.0106(6)
C10 0.0205(6) 0.0414(8) 0.0354(7) 0.0110(6) 0.0058(5) -0.0018(5)
C17 0.0559(10) 0.0379(8) 0.0242(7) -0.0047(6) 0.0088(7) -0.0069(7)
C15 0.0454(8) 0.0343(7) 0.0359(8) 0.0012(6) 0.0232(7) 0.0033(6)
C16 0.0651(11) 0.0386(8) 0.0290(7) -0.0062(6) 0.0249(7) -0.0019(7)
C28 0.0635(11) 0.0310(8) 0.0537(10) 0.0056(7) 0.0140(9) -0.0049(7)

loop_
_atom_type_symbol
_atom_type_description
_atom_type_scat_dispersion_real
_atom_type_scat_dispersion_imag
_atom_type_scat_source
C C 0.0181 0.0091 'International Tables Vol C Tables 4.2.6.8 and 6.1.1.4'
H H 0.0000 0.0000 'International Tables Vol C Tables 4.2.6.8 and 6.1.1.4'
N N 0.0311 0.0180 'International Tables Vol C Tables 4.2.6.8 and 6.1.1.4'
O O 0.0492 0.0322 'International Tables Vol C Tables 4.2.6.8 and 6.1.1.4'

loop_
_geom_angle_atom_site_label_1
_geom_angle_atom_site_label_2
_geom_angle_atom_site_label_3
_geom_angle
_geom_angle_site_symmetry_1
_geom_angle_site_symmetry_3
O34 C30 O33 126.65(12) . .
O34 C30 C6 121.62(12) . .
O33 C30 C6 111.72(11) . .
C30 O33 C33A 118.9(2) . .
C30 O33 C33B 107.3(6) . .
C33A O33 C33B 16.5(6) . .
O33 C33A C34A 109.9(3) . .
C34B C33B O33 108.3(11) . .
C25 O26 C27 117.92(10) . .
C6 N1 C7 123.23(10) . .
C6 N1 C2 116.51(10) . .
C7 N1 C2 120.26(10) . .
C13 N3 C2 117.60(10) . .
C13 N3 C4 117.43(10) . .
C2 N3 C4 110.34(9) . .
C6 C5 C25 124.50(11) . .
C6 C5 C4 120.44(11) . .
C25 C5 C4 114.87(11) . .
O29 C25 O26 123.36(12) . .
O29 C25 C5 122.66(12) . .
O26 C25 C5 113.94(11) . .
C9 C8 C7 120.10(12) . .
C5 C6 N1 121.92(11) . .
C5 C6 C30 123.22(11) . .
N1 C6 C30 114.42(10) . .
C13 C14 C15 120.66(13) . .
N3 C4 C5 111.73(10) . .
C19 C20 C21 120.20(12) . .
N3 C2 N1 110.50(9) . .
N3 C2 C19 110.29(10) . .
N1 C2 C19 112.68(10) . .
C20 C19 C24 119.15(12) . .
C20 C19 C2 122.73(11) . .
C24 C19 C2 118.09(11) . .
C11 C12 C7 119.76(12) . .
C17 C18 C13 120.57(14) . .
C8 C7 C12 119.61(12) . .
C8 C7 N1 120.34(11) . .
C12 C7 N1 120.06(11) . .
C14 C13 C18 118.29(12) . .
C14 C13 N3 123.46(12) . .
C18 C13 N3 118.13(12) . .
C12 C11 C10 120.38(13) . .
C23 C24 C19 120.45(13) . .
C8 C9 C10 120.34(13) . .
O26 C27 C28 110.78(13) . .
C22 C21 C20 120.62(13) . .
C21 C22 C23 119.29(13) . .
C24 C23 C22 120.28(13) . .
C9 C10 C11 119.70(12) . .
C16 C17 C18 120.62(14) . .
C16 C15 C14 120.59(14) . .
C15 C16 C17 119.25(14) . .

loop_
_geom_bond_atom_site_label_1
_geom_bond_atom_site_label_2
_geom_bond_distance
_geom_bond_site_symmetry_2
C30 O34 1.1989(17) .
C30 O33 1.3305(16) .
C30 C6 1.5166(17) .
O33 C33A 1.430(5) .
O33 C33B 1.604(13) .
C33A C34A 1.521(7) .
C33B C34B 1.420(19) .
O26 C25 1.3429(16) .
O26 C27 1.4519(16) .
O29 C25 1.2139(16) .
N1 C6 1.3729(16) .
N1 C7 1.4197(15) .
N1 C2 1.4784(15) .
N3 C13 1.4264(16) .
N3 C2 1.4480(15) .
N3 C4 1.4692(16) .
C5 C6 1.3570(18) .
C5 C25 1.4654(17) .
C5 C4 1.5149(17) .
C8 C9 1.3844(19) .
C8 C7 1.3914(18) .
C14 C13 1.3911(19) .
C14 C15 1.394(2) .
C20 C19 1.3838(18) .
C20 C21 1.3923(19) .
C2 C19 1.5253(17) .
C19 C24 1.3927(18) .
C12 C11 1.3873(18) .
C12 C7 1.3944(18) .
C18 C17 1.389(2) .
C18 C13 1.3990(19) .
C11 C10 1.388(2) .
C24 C23 1.386(2) .
C9 C10 1.384(2) .
C27 C28 1.496(2) .
C21 C22 1.381(2) .
C22 C23 1.388(2) .
C17 C16 1.384(2) .
C15 C16 1.379(2) .

loop_
_geom_torsion_atom_site_label_1
_geom_torsion_atom_site_label_2
_geom_torsion_atom_site_label_3
_geom_torsion_atom_site_label_4
_geom_torsion
_geom_torsion_site_symmetry_1
_geom_torsion_site_symmetry_2
_geom_torsion_site_symmetry_3
_geom_torsion_site_symmetry_4
O34 C30 O33 C33A -9.3(3) . . . .
C6 C30 O33 C33A 172.0(2) . . . .
O34 C30 O33 C33B 3.5(6) . . . .
C6 C30 O33 C33B -175.3(6) . . . .
C30 O33 C33A C34A 85.7(6) . . . .
C33B O33 C33A C34A 38(3) . . . .
C30 O33 C33B C34B 135.0(12) . . . .
C33A O33 C33B C34B -88(3) . . . .
C27 O26 C25 O29 -2.63(18) . . . .
C27 O26 C25 C5 179.74(11) . . . .
C6 C5 C25 O29 177.58(12) . . . .
C4 C5 C25 O29 -7.44(17) . . . .
C6 C5 C25 O26 -4.76(18) . . . .
C4 C5 C25 O26 170.22(10) . . . .
C25 C5 C6 N1 168.83(11) . . . .
C4 C5 C6 N1 -5.89(18) . . . .
C25 C5 C6 C30 -3.17(19) . . . .
C4 C5 C6 C30 -177.88(11) . . . .
C7 N1 C6 C5 170.77(11) . . . .
C2 N1 C6 C5 -8.99(17) . . . .
C7 N1 C6 C30 -16.58(16) . . . .
C2 N1 C6 C30 163.66(10) . . . .
O34 C30 C6 C5 104.14(15) . . . .
O33 C30 C6 C5 -77.06(15) . . . .
O34 C30 C6 N1 -68.40(16) . . . .
O33 C30 C6 N1 110.40(12) . . . .
C13 N3 C4 C5 -91.59(13) . . . .
C2 N3 C4 C5 46.92(13) . . . .
C6 C5 C4 N3 -13.57(16) . . . .
C25 C5 C4 N3 171.23(10) . . . .
C13 N3 C2 N1 76.36(13) . . . .
C4 N3 C2 N1 -62.07(12) . . . .
C13 N3 C2 C19 -158.39(10) . . . .
C4 N3 C2 C19 63.18(12) . . . .
C6 N1 C2 N3 43.16(14) . . . .
C7 N1 C2 N3 -136.61(11) . . . .
C6 N1 C2 C19 -80.72(13) . . . .
C7 N1 C2 C19 99.51(12) . . . .
C21 C20 C19 C24 0.33(19) . . . .
C21 C20 C19 C2 -177.61(11) . . . .
N3 C2 C19 C20 -122.32(12) . . . .
N1 C2 C19 C20 1.68(16) . . . .
N3 C2 C19 C24 59.71(14) . . . .
N1 C2 C19 C24 -176.29(11) . . . .
C9 C8 C7 C12 -3.85(19) . . . .
C9 C8 C7 N1 175.99(12) . . . .
C11 C12 C7 C8 2.94(18) . . . .
C11 C12 C7 N1 -176.89(11) . . . .
C6 N1 C7 C8 -47.62(17) . . . .
C2 N1 C7 C8 132.13(12) . . . .
C6 N1 C7 C12 132.21(12) . . . .
C2 N1 C7 C12 -48.03(16) . . . .
C15 C14 C13 C18 -0.44(19) . . . .
C15 C14 C13 N3 175.45(12) . . . .
C17 C18 C13 C14 -0.6(2) . . . .
C17 C18 C13 N3 -176.71(12) . . . .
C2 N3 C13 C14 -5.32(17) . . . .
C4 N3 C13 C14 130.17(12) . . . .
C2 N3 C13 C18 170.57(11) . . . .
C4 N3 C13 C18 -53.94(15) . . . .
C7 C12 C11 C10 0.0(2) . . . .
C20 C19 C24 C23 -1.0(2) . . . .
C2 C19 C24 C23 177.09(12) . . . .
C7 C8 C9 C10 1.8(2) . . . .
C25 O26 C27 C28 -85.96(15) . . . .
C19 C20 C21 C22 0.9(2) . . . .
C20 C21 C22 C23 -1.5(2) . . . .
C19 C24 C23 C22 0.3(2) . . . .
C21 C22 C23 C24 0.9(2) . . . .
C8 C9 C10 C11 1.1(2) . . . .
C12 C11 C10 C9 -2.0(2) . . . .
C13 C18 C17 C16 0.7(2) . . . .
C13 C14 C15 C16 1.5(2) . . . .
C14 C15 C16 C17 -1.4(2) . . . .
C18 C17 C16 C15 0.4(2) . . . .
